data_7034228
loop_
_publ_author_name
'Mishra, Shashank'
'Jeanneau, Erwann'
'Mangematin, St\'ephane'
'Chermette, Henry'
'Poor Kalhor, Mahboubeh'
'Bonnefont, Guillaume'
'Fantozzi, Gilbert'
'Le Floch, Sylvie'
'Pailhes, St\'ephane'
'Daniele, St\'ephane'

_publ_section_title
;
 A convenient and quantitative route to Sn(iv)-M [M = Ti(iv), Nb(v),
 Ta(v)] heterobimetallic precursors for dense mixed-metal oxide ceramics.
;
_journal_issue 15
_journal_name_full 'Dalton transactions (Cambridge, England : 2003)'
_journal_page_first 6848
_journal_page_last 6862
_journal_paper_doi 10.1039/c5dt00339c
_journal_volume 44
_journal_year 2015
_chemical_formula_moiety 'C16 H39 Cl4 Nb1 O6 Sn1'
_chemical_formula_sum 'C16 H39 Cl4 Nb O6 Sn'
_chemical_formula_weight 680.89
_space_group_IT_number 14
_symmetry_cell_setting monoclinic
_symmetry_space_group_name_Hall '-P 2yn'
_symmetry_space_group_name_H-M 'P 1 21/n 1'
_atom_sites_solution_hydrogens geom
_atom_sites_solution_primary direct
_audit_creation_date 09-12-01
_audit_creation_method CRYSTALS_ver_12.87
_audit_update_record
;
2009-12-18 deposited with the CCDC.
2015-03-02 downloaded from the CCDC.
;
_cell_angle_alpha 90
_cell_angle_beta 99.107(8)
_cell_angle_gamma 90
_cell_formula_units_Z 4
_cell_length_a 9.9442(7)
_cell_length_b 14.6160(10)
_cell_length_c 18.675(2)
_cell_measurement_reflns_used 5691
_cell_measurement_temperature 150
_cell_measurement_theta_max 29.5275
_cell_measurement_theta_min 3.5022
_cell_volume 2680.1(4)
_computing_cell_refinement
;
CrysAlisPro, Oxford Diffraction Ltd.,
Version 1.171.33.52 (release 06-11-2009 CrysAlis171 .NET)
(compiled Nov 6 2009,16:24:50)
;
_computing_data_collection
;
CrysAlisPro, Oxford Diffraction Ltd.,
Version 1.171.33.52 (release 06-11-2009 CrysAlis171 .NET)
(compiled Nov 6 2009,16:24:50)
;
_computing_data_reduction
;
CrysAlisPro, Oxford Diffraction Ltd.,
Version 1.171.33.52 (release 06-11-2009 CrysAlis171 .NET)
(compiled Nov 6 2009,16:24:50)
;
_computing_molecular_graphics 'CAMERON (Watkin et al., 1996)'
_computing_publication_material 'CRYSTALS (Betteridge et al., 2003)'
_computing_structure_refinement 'CRYSTALS (Betteridge et al., 2003)'
_computing_structure_solution 'SIR97 (Altomare et al., 1999)'
_diffrn_ambient_temperature 150
_diffrn_measured_fraction_theta_full 0.997
_diffrn_measured_fraction_theta_max 0.850
_diffrn_measurement_device_type 'Xcalibur, Atlas, Gemini ultra'
_diffrn_measurement_method \w
_diffrn_radiation_monochromator graphite
_diffrn_radiation_type 'Mo K\a'
_diffrn_radiation_wavelength 0.71069
_diffrn_reflns_av_R_equivalents 0.033
_diffrn_reflns_limit_h_max 13
_diffrn_reflns_limit_h_min -10
_diffrn_reflns_limit_k_max 18
_diffrn_reflns_limit_k_min -19
_diffrn_reflns_limit_l_max 15
_diffrn_reflns_limit_l_min -24
_diffrn_reflns_number 13308
_diffrn_reflns_theta_full 26.294
_diffrn_reflns_theta_max 29.544
_diffrn_reflns_theta_min 3.546
_diffrn_standards_number 0
_exptl_absorpt_coefficient_mu 1.784
_exptl_absorpt_correction_T_max 0.716
_exptl_absorpt_correction_T_min 0.515
_exptl_absorpt_correction_type analytical
_exptl_absorpt_process_details
;
CrysAlisPro, Oxford Diffraction Ltd.,
Version 1.171.33.52 (release 06-11-2009 CrysAlis171 .NET)
(compiled Nov 6 2009,16:24:50)
Analytical numeric absorption correction using a multifaceted crystal
model based on expressions derived by R.C. Clark & J.S. Reid.
(Clark, R. C. & Reid, J. S. (1995). Acta Cryst. A51, 887-897)
;
_exptl_crystal_colour colorless
_exptl_crystal_density_diffrn 1.687
_exptl_crystal_density_method 'not measured'
_exptl_crystal_description block
_exptl_crystal_F_000 1368
_exptl_crystal_size_max 0.507
_exptl_crystal_size_mid 0.406
_exptl_crystal_size_min 0.254
_refine_diff_density_max 2.27
_refine_diff_density_min -2.09
_refine_ls_extinction_method None
_refine_ls_goodness_of_fit_ref 1.0282
_refine_ls_hydrogen_treatment none
_refine_ls_matrix_type full
_refine_ls_number_parameters 253
_refine_ls_number_reflns 6374
_refine_ls_number_restraints 0
_refine_ls_R_factor_all 0.0836
_refine_ls_R_factor_gt 0.0562
_refine_ls_shift/su_max 0.0005253
_refine_ls_shift/su_mean 3.6051214
_refine_ls_structure_factor_coef Fsqd
_refine_ls_weighting_details
;
Method= Modified Sheldrick
w=1/[\s^2^(F^2^) + ( 0.12P)^2^ + 0.00P]
,where P=(max(Fo^2^,0) + 2Fc^2^)/3
;
_refine_ls_weighting_scheme calc
_refine_ls_wR_factor_all 0.1838
_refine_ls_wR_factor_gt 0.1669
_refine_ls_wR_factor_ref 0.1838
_reflns_limit_h_max 13
_reflns_limit_h_min -13
_reflns_limit_k_max 19
_reflns_limit_k_min 0
_reflns_limit_l_max 24
_reflns_limit_l_min 0
_reflns_number_gt 4194
_reflns_number_total 6374
_reflns_threshold_expression I>2.0\s(I)
_oxford_diffrn_Wilson_B_factor 0.00
_oxford_diffrn_Wilson_scale 0.00
_oxford_refine_ls_r_factor_ref 0.0836
_oxford_refine_ls_scale 2.75(4)
_oxford_reflns_number_all 6374
_oxford_reflns_threshold_expression_ref I>-10.0\s(I)
_oxford_structure_analysis_title 'smr227 in P 1 21/n 1'
_cod_data_source_file c5dt00339c2.cif
_cod_data_source_block SMR227
_cod_depositor_comments
;
The following automatic conversions were performed:

'_symmetry_cell_setting' value 'Monoclinic' changed to 'monoclinic'
according to
/usr/data/users/saulius/crontab/automatic-downloads/rss-feeds/RSC/lib/dictionaries/cif_core.dic
dictionary named 'cif_core.dic' version 2.4.2 from 2011-04-26.

Automatic conversion script
Id: cif_fix_values 3086 2015-02-26 13:12:21Z robertas 

 Adding full bibliography for 7034222--7034230.cif.
;
_cod_original_sg_symbol_H-M 'P 1 21/n 1 '
_cod_original_formula_sum 'C16 H39 Cl4 Nb1 O6 Sn1'
_cod_database_code 7034228

loop_
_symmetry_equiv_pos_as_xyz
x,y,z
-x,-y,-z
-x+1/2,y+1/2,-z+1/2
x+1/2,-y+1/2,z+1/2

loop_
_atom_site_label
_atom_site_type_symbol
_atom_site_fract_x
_atom_site_fract_y
_atom_site_fract_z
_atom_site_U_iso_or_equiv
_atom_site_occupancy
_atom_site_adp_type
_atom_site_refinement_flags_posn
C1 C 0.6974(9) 0.3243(5) 0.7515(5) 0.0822 1.0000 Uani .
C2 C 0.7691(10) 0.2829(9) 0.8192(5) 0.1179 1.0000 Uani .
C3 C 0.6308(8) 0.1098(6) 0.5231(4) 0.0732 1.0000 Uani .
C4 C 0.5586(11) 0.1504(9) 0.4550(5) 0.1153 1.0000 Uani .
C5 C 0.6831(13) 0.4438(7) 0.5328(7) 0.1227 1.0000 Uani .
C6 C 0.719(2) 0.5230(8) 0.5707(9) 0.2190 1.0000 Uani .
C7 C 0.700(2) 0.4349(12) 0.4600(8) 0.2360 1.0000 Uani .
C8 C 1.0764(13) 0.3553(11) 0.7027(10) 0.1662 1.0000 Uani .
C9 C 1.1326(16) 0.3576(14) 0.7653(11) 0.2342 1.0000 Uani .
C10 C 1.1009(13) 0.4403(9) 0.6577(10) 0.1577 1.0000 Uani .
C11 C 0.9481(17) 0.2210(11) 0.4741(8) 0.1535 1.0000 Uani .
C12 C 1.0586(14) 0.2827(15) 0.4752(7) 0.1911 1.0000 Uani .
C13 C 0.983(3) 0.1395(17) 0.4487(12) 0.2777 1.0000 Uani .
C14 C 1.0205(9) 0.0948(8) 0.6815(8) 0.1186 1.0000 Uani .
C15 C 1.0552(14) 0.0738(14) 0.7611(10) 0.2068 1.0000 Uani .
C16 C 1.022(2) 0.0074(13) 0.6445(18) 0.2873 1.0000 Uani .
Sn1 Sn 0.51291(3) 0.18128(3) 0.65849(2) 0.0475 1.0000 Uani .
Nb1 Nb 0.81513(5) 0.26060(4) 0.61458(3) 0.0478 1.0000 Uani .
Cl4 Cl 0.63243(18) 0.04475(12) 0.70836(13) 0.0815 1.0000 Uani .
Cl3 Cl 0.33704(19) 0.09010(18) 0.59292(16) 0.1025 1.0000 Uani .
Cl1 Cl 0.41113(18) 0.31832(14) 0.60483(15) 0.0914 1.0000 Uani .
Cl2 Cl 0.4148(2) 0.19976(17) 0.76464(13) 0.0857 1.0000 Uani .
O1 O 0.6906(4) 0.2574(3) 0.6952(2) 0.0446 1.0000 Uani .
O4 O 0.9580(4) 0.3140(3) 0.6728(3) 0.0672 1.0000 Uani .
O5 O 0.8931(5) 0.2259(4) 0.5374(3) 0.0800 1.0000 Uani .
O3 O 0.7316(5) 0.3646(4) 0.5737(4) 0.0889 1.0000 Uani .
O2 O 0.6458(4) 0.1759(3) 0.5810(2) 0.0494 1.0000 Uani .
O6 O 0.8920(4) 0.1329(3) 0.6650(3) 0.0733 1.0000 Uani .
H11 H 0.7469 0.3774 0.7386 0.0910 1.0000 Uiso R
H12 H 0.6058 0.3424 0.7580 0.0910 1.0000 Uiso R
H23 H 0.7732 0.3277 0.8570 0.1730 1.0000 Uiso R
H22 H 0.8600 0.2659 0.8134 0.1729 1.0000 Uiso R
H21 H 0.7219 0.2297 0.8320 0.1730 1.0000 Uiso R
H31 H 0.7216 0.0901 0.5155 0.0889 1.0000 Uiso R
H32 H 0.5796 0.0576 0.5364 0.0890 1.0000 Uiso R
H41 H 0.5549 0.1070 0.4161 0.1799 1.0000 Uiso R
H42 H 0.6077 0.2040 0.4437 0.1799 1.0000 Uiso R
H43 H 0.4677 0.1670 0.4612 0.1799 1.0000 Uiso R
H51 H 0.5839 0.4420 0.5321 0.1582 1.0000 Uiso R
H63 H 0.7018 0.5163 0.6197 0.3019 1.0000 Uiso R
H62 H 0.8143 0.5312 0.5695 0.3020 1.0000 Uiso R
H61 H 0.6677 0.5734 0.5475 0.3020 1.0000 Uiso R
H71 H 0.6817 0.3729 0.4433 0.3051 1.0000 Uiso R
H72 H 0.7916 0.4524 0.4559 0.3050 1.0000 Uiso R
H73 H 0.6354 0.4761 0.4325 0.3051 1.0000 Uiso R
H91 H 1.1435 0.2947 0.7807 0.2841 1.0000 Uiso R
H93 H 1.2181 0.3905 0.7753 0.2841 1.0000 Uiso R
H92 H 1.0623 0.3873 0.7870 0.2841 1.0000 Uiso R
H103 H 1.0744 0.4377 0.6061 0.2630 1.0000 Uiso R
H101 H 1.1960 0.4542 0.6694 0.2631 1.0000 Uiso R
H102 H 1.0482 0.4857 0.6781 0.2631 1.0000 Uiso R
H111 H 0.8748 0.2406 0.4348 0.1641 1.0000 Uiso R
H123 H 1.0371 0.3455 0.4840 0.2669 1.0000 Uiso R
H121 H 1.1259 0.2597 0.5132 0.2671 1.0000 Uiso R
H122 H 1.0916 0.2778 0.4298 0.2671 1.0000 Uiso R
H131 H 0.9123 0.0939 0.4456 0.2971 1.0000 Uiso R
H132 H 1.0565 0.1248 0.4879 0.2971 1.0000 Uiso R
H133 H 1.0181 0.1437 0.4033 0.2972 1.0000 Uiso R
H141 H 1.0887 0.1363 0.6666 0.1472 1.0000 Uiso R
H152 H 1.0604 0.1288 0.7896 0.2809 1.0000 Uiso R
H151 H 1.1411 0.0429 0.7678 0.2810 1.0000 Uiso R
H153 H 0.9866 0.0340 0.7743 0.2810 1.0000 Uiso R
H162 H 0.9760 0.0150 0.5946 0.2970 1.0000 Uiso R
H163 H 1.1149 -0.0126 0.6453 0.2971 1.0000 Uiso R
H161 H 0.9729 -0.0367 0.6696 0.2972 1.0000 Uiso R
H81 H 1.1422 0.3136 0.6850 0.1662 1.0000 Uiso R
H6 H 0.8336 0.1058 0.6833 0.1083 1.0000 Uiso R

loop_
_atom_site_aniso_label
_atom_site_aniso_U_11
_atom_site_aniso_U_22
_atom_site_aniso_U_33
_atom_site_aniso_U_23
_atom_site_aniso_U_13
_atom_site_aniso_U_12
C1 0.084(5) 0.070(5) 0.101(6) -0.048(5) 0.042(5) -0.024(4)
C2 0.082(6) 0.212(12) 0.062(5) -0.050(7) 0.019(4) -0.051(7)
C3 0.076(5) 0.073(5) 0.067(5) -0.020(4) 0.001(4) -0.009(4)
C4 0.113(8) 0.158(10) 0.064(6) -0.012(6) -0.018(5) -0.026(7)
C5 0.138(9) 0.086(7) 0.145(10) 0.073(7) 0.025(8) 0.018(7)
C6 0.35(3) 0.077(8) 0.192(17) 0.015(9) -0.080(17) 0.001(12)
C7 0.37(3) 0.202(17) 0.145(13) 0.118(13) 0.081(16) 0.134(19)
C8 0.099(8) 0.150(12) 0.226(17) -0.021(12) -0.044(10) -0.065(9)
C9 0.118(11) 0.30(2) 0.26(2) -0.19(2) -0.047(13) 0.056(14)
C10 0.110(9) 0.103(8) 0.270(18) -0.021(10) 0.059(10) -0.049(7)
C11 0.198(14) 0.159(12) 0.132(11) -0.056(10) 0.113(11) -0.046(12)
C12 0.119(10) 0.36(2) 0.112(9) -0.018(13) 0.063(8) -0.085(13)
C13 0.36(3) 0.27(3) 0.26(3) -0.01(2) 0.19(2) 0.06(3)
C14 0.053(4) 0.095(7) 0.211(13) 0.054(8) 0.032(6) 0.032(5)
C15 0.114(9) 0.28(2) 0.211(17) 0.145(17) -0.034(10) 0.030(12)
C16 0.166(18) 0.156(18) 0.57(5) 0.10(3) 0.14(3) 0.042(14)
Sn1 0.0296(2) 0.0420(2) 0.0705(3) 0.00238(18) 0.00629(17) -0.00173(15)
Nb1 0.0389(3) 0.0542(3) 0.0507(3) 0.0026(2) 0.0081(2) -0.0102(2)
Cl4 0.0603(10) 0.0528(10) 0.1364(18) 0.0398(11) 0.0312(10) 0.0055(8)
Cl3 0.0484(9) 0.1104(18) 0.148(2) -0.0351(16) 0.0125(11) -0.0307(11)
Cl1 0.0496(9) 0.0797(13) 0.146(2) 0.0445(13) 0.0168(11) 0.0247(9)
Cl2 0.0601(10) 0.1058(16) 0.1004(16) -0.0050(13) 0.0409(10) -0.0106(10)
O1 0.0356(18) 0.045(2) 0.054(2) -0.0103(18) 0.0112(16) -0.0062(16)
O4 0.045(2) 0.079(3) 0.076(3) -0.014(3) 0.006(2) -0.024(2)
O5 0.067(3) 0.112(4) 0.066(3) -0.011(3) 0.025(2) -0.020(3)
O3 0.063(3) 0.069(3) 0.133(5) 0.053(3) 0.012(3) 0.011(3)
O2 0.050(2) 0.045(2) 0.052(2) -0.0021(18) 0.0060(17) -0.0079(17)
O6 0.045(2) 0.067(3) 0.109(4) 0.037(3) 0.017(2) 0.010(2)

loop_
_atom_type_symbol
_atom_type_scat_dispersion_real
_atom_type_scat_dispersion_imag
_atom_type_scat_Cromer_Mann_a1
_atom_type_scat_Cromer_Mann_b1
_atom_type_scat_Cromer_Mann_a2
_atom_type_scat_Cromer_Mann_b2
_atom_type_scat_Cromer_Mann_a3
_atom_type_scat_Cromer_Mann_b3
_atom_type_scat_Cromer_Mann_a4
_atom_type_scat_Cromer_Mann_b4
_atom_type_scat_Cromer_Mann_c
_atom_type_scat_source
C 0.0033 0.0016 2.3100 20.8439 1.0200 10.2075 1.5886 0.5687 0.8650 51.6512 0.2156 'International Tables Vol C 4.2.6.8 and 6.1.1.4'
H 0.0000 0.0000 0.4930 10.5109 0.3229 26.1257 0.1402 3.1424 0.0408 57.7998 0.0030 'International Tables Vol C 4.2.6.8 and 6.1.1.4'
O 0.0106 0.0060 3.0485 13.2771 2.2868 5.7011 1.5463 0.3239 0.8670 32.9089 0.2508 'International Tables Vol C 4.2.6.8 and 6.1.1.4'
Cl 0.1484 0.1585 11.4604 0.0104 7.1964 1.1662 6.2556 18.5194 1.6455 47.7784 -9.5574 'International Tables Vol C 4.2.6.8 and 6.1.1.4'
Nb -2.0727 0.6215 17.6142 1.1887 12.0144 11.7660 4.0418 0.2048 3.5335 69.7957 3.7559 'International Tables Vol C 4.2.6.8 and 6.1.1.4'
Sn -0.6537 1.4246 19.1889 5.8303 19.1005 0.5031 4.4585 26.8909 2.4663 83.9572 4.7821 'International Tables Vol C 4.2.6.8 and 6.1.1.4'

loop_
_geom_angle_atom_site_label_1
_geom_angle_atom_site_label_2
_geom_angle_atom_site_label_3
_geom_angle
_geom_angle_publ_flag
C2 C1 O1 108.0(7) yes
C2 C1 H11 110.2 no
O1 C1 H11 109.3 no
C2 C1 H12 109.8 no
O1 C1 H12 109.9 no
H11 C1 H12 109.6 no
C1 C2 H23 108.0 no
C1 C2 H22 110.2 no
H23 C2 H22 109.2 no
C1 C2 H21 110.9 no
H23 C2 H21 109.6 no
H22 C2 H21 109.0 no
C4 C3 O2 110.8(8) yes
C4 C3 H31 109.1 no
O2 C3 H31 108.6 no
C4 C3 H32 109.4 no
O2 C3 H32 109.3 no
H31 C3 H32 109.7 no
C3 C4 H41 109.9 no
C3 C4 H42 108.6 no
H41 C4 H42 109.3 no
C3 C4 H43 109.6 no
H41 C4 H43 109.5 no
H42 C4 H43 109.9 no
C6 C5 C7 121.1(13) yes
C6 C5 O3 111.7(11) yes
C7 C5 O3 111.3(11) yes
C6 C5 H51 101.8 no
C7 C5 H51 104.8 no
O3 C5 H51 103.8 no
C5 C6 H63 109.5 no
C5 C6 H62 105.5 no
H63 C6 H62 110.9 no
C5 C6 H61 109.9 no
H63 C6 H61 110.6 no
H62 C6 H61 110.4 no
C5 C7 H71 110.9 no
C5 C7 H72 108.1 no
H71 C7 H72 110.6 no
C5 C7 H73 106.9 no
H71 C7 H73 109.9 no
H72 C7 H73 110.4 no
C9 C8 C10 114.5(16) yes
C9 C8 O4 130.0(19) yes
C10 C8 O4 109.6(12) yes
C9 C8 H81 96.3 no
C10 C8 H81 98.3 no
O4 C8 H81 99.5 no
C8 C9 H91 105.9 no
C8 C9 H93 117.1 no
H91 C9 H93 111.3 no
C8 C9 H92 99.3 no
H91 C9 H92 111.0 no
H93 C9 H92 111.6 no
C8 C10 H103 118.3 no
C8 C10 H101 106.4 no
H103 C10 H101 110.0 no
C8 C10 H102 101.4 no
H103 C10 H102 110.2 no
H101 C10 H102 110.1 no
C12 C11 C13 108.7(16) yes
C12 C11 O5 111.5(11) yes
C13 C11 O5 120.5(15) yes
C12 C11 H111 107.7 no
C13 C11 H111 101.3 no
O5 C11 H111 106.0 no
C11 C12 H123 114.6 no
C11 C12 H121 103.6 no
H123 C12 H121 110.8 no
C11 C12 H122 108.3 no
H123 C12 H122 109.8 no
H121 C12 H122 109.5 no
C11 C13 H131 113.6 no
C11 C13 H132 97.8 no
H131 C13 H132 110.3 no
C11 C13 H133 113.7 no
H131 C13 H133 110.5 no
H132 C13 H133 110.3 no
C15 C14 C16 105.8(14) yes
C15 C14 O6 111.3(10) yes
C16 C14 O6 108.9(13) yes
C15 C14 H141 110.2 no
C16 C14 H141 110.5 no
O6 C14 H141 110.0 no
C14 C15 H152 111.1 no
C14 C15 H151 106.6 no
H152 C15 H151 110.7 no
C14 C15 H153 108.4 no
H152 C15 H153 110.2 no
H151 C15 H153 109.8 no
C14 C16 H162 108.5 no
C14 C16 H163 109.7 no
H162 C16 H163 110.3 no
C14 C16 H161 108.2 no
H162 C16 H161 110.2 no
H163 C16 H161 109.9 no
Nb1 Sn1 Cl4 88.59(4) yes
Nb1 Sn1 Cl3 131.70(7) yes
Cl4 Sn1 Cl3 90.71(9) yes
Nb1 Sn1 Cl1 86.88(5) yes
Cl4 Sn1 Cl1 175.33(6) yes
Cl3 Sn1 Cl1 91.47(9) yes
Nb1 Sn1 Cl2 130.91(6) yes
Cl4 Sn1 Cl2 90.81(8) yes
Cl3 Sn1 Cl2 97.39(8) yes
Cl1 Sn1 Cl2 93.00(9) yes
Nb1 Sn1 O1 34.98(11) yes
Cl4 Sn1 O1 88.56(12) yes
Cl3 Sn1 O1 166.67(12) yes
Cl1 Sn1 O1 88.37(12) yes
Cl2 Sn1 O1 95.92(12) yes
Nb1 Sn1 O2 35.24(11) yes
Cl4 Sn1 O2 84.88(12) yes
Cl3 Sn1 O2 96.63(13) yes
Cl1 Sn1 O2 90.76(12) yes
Cl2 Sn1 O2 165.38(13) yes
O1 Sn1 O2 70.05(15) yes
Sn1 Nb1 O1 35.24(10) yes
Sn1 Nb1 O4 129.06(16) yes
O1 Nb1 O4 94.25(19) yes
Sn1 Nb1 O5 126.52(17) yes
O1 Nb1 O5 160.1(2) yes
O4 Nb1 O5 101.7(2) yes
Sn1 Nb1 O3 91.32(16) yes
O1 Nb1 O3 92.1(2) yes
O4 Nb1 O3 98.8(2) yes
O5 Nb1 O3 97.1(3) yes
Sn1 Nb1 O2 35.33(12) yes
O1 Nb1 O2 70.40(16) yes
O4 Nb1 O2 160.2(2) yes
O5 Nb1 O2 91.3(2) yes
O3 Nb1 O2 94.3(2) yes
Sn1 Nb1 O6 82.42(12) yes
O1 Nb1 O6 82.96(17) yes
O4 Nb1 O6 85.5(2) yes
O5 Nb1 O6 86.5(2) yes
O3 Nb1 O6 173.73(19) yes
O2 Nb1 O6 80.43(17) yes
C1 O1 Sn1 122.6(4) yes
C1 O1 Nb1 123.3(4) yes
Sn1 O1 Nb1 109.78(17) yes
C8 O4 Nb1 167.5(9) yes
C11 O5 Nb1 166.4(8) yes
C5 O3 Nb1 169.7(7) yes
C3 O2 Sn1 122.6(4) yes
C3 O2 Nb1 126.9(4) yes
Sn1 O2 Nb1 109.44(18) yes
C14 O6 Nb1 133.8(5) yes
C14 O6 H6 113.7 no
Nb1 O6 H6 111.8 no

loop_
_geom_bond_atom_site_label_1
_geom_bond_atom_site_label_2
_geom_bond_distance
_geom_bond_publ_flag
C1 C2 1.478(14) yes
C1 O1 1.430(8) yes
C1 H11 0.970 no
C1 H12 0.974 no
C2 H23 0.959 no
C2 H22 0.960 no
C2 H21 0.959 no
C3 C4 1.481(12) yes
C3 O2 1.441(8) yes
C3 H31 0.979 no
C3 H32 0.971 no
C4 H41 0.961 no
C4 H42 0.964 no
C4 H43 0.960 no
C5 C6 1.375(17) yes
C5 C7 1.401(18) yes
C5 O3 1.428(10) yes
C5 H51 0.985 no
C6 H63 0.961 no
C6 H62 0.962 no
C6 H61 0.958 no
C7 H71 0.966 no
C7 H72 0.965 no
C7 H73 0.964 no
C8 C9 1.22(2) yes
C8 C10 1.54(2) yes
C8 O4 1.361(11) yes
C8 H81 0.988 no
C9 H91 0.964 no
C9 H93 0.968 no
C9 H92 0.965 no
C10 H103 0.960 no
C10 H101 0.958 no
C10 H102 0.960 no
C11 C12 1.419(19) yes
C11 C13 1.35(2) yes
C11 O5 1.380(11) yes
C11 H111 0.991 no
C12 H123 0.963 no
C12 H121 0.957 no
C12 H122 0.959 no
C13 H131 0.967 no
C13 H132 0.970 no
C13 H133 0.966 no
C14 C15 1.504(19) yes
C14 C16 1.45(3) yes
C14 O6 1.383(9) yes
C14 H141 0.983 no
C15 H152 0.961 no
C15 H151 0.956 no
C15 H153 0.957 no
C16 H162 0.975 no
C16 H163 0.971 no
C16 H161 0.970 no
Sn1 Nb1 3.4393(6) yes
Sn1 Cl4 2.4315(17) yes
Sn1 Cl3 2.378(2) yes
Sn1 Cl1 2.3915(18) yes
Sn1 Cl2 2.359(2) yes
Sn1 O1 2.109(4) yes
Sn1 O2 2.109(4) yes
Nb1 O1 2.095(4) yes
Nb1 O4 1.822(4) yes
Nb1 O5 1.814(5) yes
Nb1 O3 1.839(5) yes
Nb1 O2 2.104(4) yes
Nb1 O6 2.174(4) yes
O6 H6 0.822 no
